data_7709982
loop_
_publ_author_name
'Wang, Zhen-Feng'
'Wei, Qiao-Chang'
'Li, Jin-Xian'
'Zhou, Zhen'
'Zhang, Shuhua'

_publ_section_title
;
 A new class of nickel(II) oxyquinoline-bipyridine complexes as potent
 anticancer agents induces apoptosis and autophagy in A549/DDP tumor cells
 through mitophagy pathways
;
_journal_name_full 'Dalton Transactions'
_journal_paper_doi 10.1039/D2DT00669C
_journal_year 2022
_chemical_formula_moiety 'C30 H24 N4 Ni O4'
_chemical_formula_sum 'C30 H24 N4 Ni O4'
_chemical_formula_weight 563.22
_space_group_crystal_system triclinic
_space_group_IT_number 2
_space_group_name_Hall '-P 1'
_space_group_name_H-M_alt 'P -1'
_atom_sites_solution_hydrogens geom
_atom_sites_solution_primary direct
_audit_creation_date 2020-02-18
_audit_creation_method
;
Olex2 1.2
(compiled 2018.05.29 svn.r3508 for OlexSys, GUI svn.r5506)
;
_audit_update_record
;
2022-04-02 deposited with the CCDC.	2022-04-11 downloaded from the CCDC.
;
_cell_angle_alpha 94.630(5)
_cell_angle_beta 104.322(5)
_cell_angle_gamma 96.494(5)
_cell_formula_units_Z 2
_cell_length_a 8.8229(5)
_cell_length_b 10.9962(7)
_cell_length_c 14.0680(9)
_cell_measurement_reflns_used 2583
_cell_measurement_temperature 293(2)
_cell_measurement_theta_max 26.9570
_cell_measurement_theta_min 3.7120
_cell_volume 1305.55(14)
_computing_cell_refinement 'CrysAlisPro 1.171.39.46 (Rigaku OD, 2018)'
_computing_data_collection 'CrysAlisPro 1.171.39.46 (Rigaku OD, 2018)'
_computing_data_reduction 'CrysAlisPro 1.171.39.46 (Rigaku OD, 2018)'
_computing_molecular_graphics 'Olex2 (Dolomanov et al., 2009)'
_computing_publication_material 'Olex2 (Dolomanov et al., 2009)'
_computing_structure_refinement 'ShelXL (Sheldrick, 2015)'
_computing_structure_solution 'ShelXS (Sheldrick, 2008)'
_diffrn_ambient_temperature 293(2)
_diffrn_detector 'CCD plate'
_diffrn_detector_area_resol_mean 16.0233
_diffrn_detector_type Eos
_diffrn_measured_fraction_theta_full 0.997
_diffrn_measured_fraction_theta_max 0.841
_diffrn_measurement_details
;
List of Runs (angles in degrees, time in seconds):

  # Type    Start    End  Width  t~exp~   \w     \q     \k     \f   Frames
#--------------------------------------------------------------------------
  1  \w     24.00  61.00   1.00    4.00    --   18.63 -99.00   0.00   37
  2  \w    -87.00  11.00   1.00    4.00    --  -18.94 -77.00  90.00   98
  3  \w    -28.00  -2.00   1.00    4.00    --  -18.94 -57.00-150.00   26
  4  \w    -46.00  47.00   1.00    4.00    --  -18.94  77.00-150.00   93
  5  \w    -88.00  11.00   1.00    4.00    --  -18.94 -19.00 -90.00   99
;
_diffrn_measurement_device 'four-circle diffractometer'
_diffrn_measurement_device_type 'SuperNova, Single source at offset/far, Eos'
_diffrn_measurement_method '\w scans'
_diffrn_orient_matrix_type 'CrysAlisPro convention (1999,Acta A55,543-557)'
_diffrn_orient_matrix_UB_11 -0.0279147000
_diffrn_orient_matrix_UB_12 0.0440400000
_diffrn_orient_matrix_UB_13 -0.0318292000
_diffrn_orient_matrix_UB_21 0.0246727000
_diffrn_orient_matrix_UB_22 -0.0313103000
_diffrn_orient_matrix_UB_23 -0.0384158000
_diffrn_orient_matrix_UB_31 -0.0750309000
_diffrn_orient_matrix_UB_32 -0.0367319000
_diffrn_orient_matrix_UB_33 -0.0159351000
_diffrn_radiation_monochromator mirror
_diffrn_radiation_probe x-ray
_diffrn_radiation_type MoK\a
_diffrn_radiation_wavelength 0.71073
_diffrn_reflns_av_R_equivalents 0.0342
_diffrn_reflns_av_unetI/netI 0.0739
_diffrn_reflns_Laue_measured_fraction_full 0.997
_diffrn_reflns_Laue_measured_fraction_max 0.841
_diffrn_reflns_limit_h_max 11
_diffrn_reflns_limit_h_min -12
_diffrn_reflns_limit_k_max 15
_diffrn_reflns_limit_k_min -14
_diffrn_reflns_limit_l_max 17
_diffrn_reflns_limit_l_min -14
_diffrn_reflns_number 9591
_diffrn_reflns_point_group_measured_fraction_full 0.997
_diffrn_reflns_point_group_measured_fraction_max 0.841
_diffrn_reflns_theta_full 25.242
_diffrn_reflns_theta_max 29.282
_diffrn_reflns_theta_min 3.330
_diffrn_source 'micro-focus sealed X-ray tube'
_diffrn_source_type 'SuperNova (Mo) X-ray Source'
_exptl_absorpt_coefficient_mu 0.771
_exptl_absorpt_correction_T_max 0.870
_exptl_absorpt_correction_T_min 0.825
_exptl_absorpt_correction_type multi-scan
_exptl_absorpt_process_details
;
CrysAlisPro 1.171.39.46 (Rigaku Oxford Diffraction, 2018)
Empirical absorption correction using spherical harmonics,
 implemented in SCALE3 ABSPACK scaling algorithm.
;
_exptl_crystal_colour green
_exptl_crystal_density_diffrn 1.433
_exptl_crystal_description block
_exptl_crystal_F_000 536
_exptl_crystal_size_max 0.25
_exptl_crystal_size_mid 0.22
_exptl_crystal_size_min 0.18
_refine_diff_density_max 0.623
_refine_diff_density_min -0.640
_refine_diff_density_rms 0.066
_refine_ls_extinction_method none
_refine_ls_goodness_of_fit_ref 1.071
_refine_ls_hydrogen_treatment constr
_refine_ls_matrix_type full
_refine_ls_number_parameters 356
_refine_ls_number_reflns 5984
_refine_ls_number_restraints 0
_refine_ls_restrained_S_all 1.071
_refine_ls_R_factor_all 0.0776
_refine_ls_R_factor_gt 0.0547
_refine_ls_shift/su_max 0.002
_refine_ls_shift/su_mean 0.000
_refine_ls_structure_factor_coef Fsqd
_refine_ls_weighting_details 'w=1/[\s^2^(Fo^2^)+(0.0445P)^2^+0.0730P] where P=(Fo^2^+2Fc^2^)/3'
_refine_ls_weighting_scheme calc
_refine_ls_wR_factor_gt 0.1135
_refine_ls_wR_factor_ref 0.1339
_reflns_Friedel_coverage 0.000
_reflns_number_gt 4442
_reflns_number_total 5984
_reflns_threshold_expression 'I > 2\s(I)'
_cod_data_source_file d2dt00669c2.cif
_cod_data_source_block Ni9
_cod_database_code 7709982
_shelxl_version_number 2014-3
_chemical_oxdiff_formula 'C1 H1 O1 N1'
_shelx_space_group_comment
;
The symmetry employed for this shelxl refinement is uniquely defined
by the following loop, which should always be used as a source of
symmetry information in preference to the above space-group names.
They are only intended as comments.
;
_reflns_odcompleteness_completeness 99.78
_reflns_odcompleteness_iscentric 1
_reflns_odcompleteness_theta 26.32
_olex2_refinement_description
;
1. Fixed Uiso
 At 1.2 times of:
  All C(H) groups
 At 1.5 times of:
  All C(H,H,H) groups, All O(H) groups
2.a Aromatic/amide H refined with riding coordinates:
 C1(H1A), C4(H4A), C5(H5), C8(H8), C9(H9), C11(H11), C14(H14), C15(H15),
 C17(H17), C18(H18), C19(H19), C23(H23), C24(H24), C25(H25), C27(H27), C28(H28)
2.b Idealised Me refined as rotating group:
 C3(H3A,H3B,H3C), C12(H12A,H12B,H12C)
2.c Idealised tetrahedral OH refined as rotating group:
 O1(H1), O4(H4)
;
_olex2_submission_special_instructions 'No special instructions were received'
_oxdiff_exptl_absorpt_empirical_details
;
Empirical correction (ABSPACK) includes:
- Absorption correction using spherical harmonics
- Frame scaling
;
_oxdiff_exptl_absorpt_empirical_full_max 1.251
_oxdiff_exptl_absorpt_empirical_full_min 0.803

loop_
_space_group_symop_operation_xyz
'x, y, z'
'-x, -y, -z'

loop_
_atom_site_label
_atom_site_type_symbol
_atom_site_fract_x
_atom_site_fract_y
_atom_site_fract_z
_atom_site_U_iso_or_equiv
_atom_site_adp_type
_atom_site_occupancy
_atom_site_site_symmetry_order
_atom_site_calc_flag
_atom_site_refinement_flags_posn
_atom_site_refinement_flags_adp
_atom_site_refinement_flags_occupancy
_atom_site_disorder_assembly
_atom_site_disorder_group
Ni1 Ni 0.25094(4) 0.35733(3) 0.20304(3) 0.03616(14) Uani 1 1 d . . . . .
O1 O 0.6347(2) 0.4502(2) 0.30485(18) 0.0568(6) Uani 1 1 d . . . . .
H1 H 0.5788 0.3950 0.2644 0.085 Uiso 1 1 calc GR . . . .
O2 O 0.0756(2) 0.43427(19) 0.24941(15) 0.0448(5) Uani 1 1 d . . . . .
O3 O 0.4446(2) 0.27311(19) 0.19118(15) 0.0456(5) Uani 1 1 d . . . . .
O4 O -0.0084(3) 0.2436(2) 0.3211(2) 0.0672(7) Uani 1 1 d . . . . .
H4 H 0.0128 0.3082 0.2989 0.101 Uiso 1 1 calc GR . . . .
N1 N 0.0828(3) 0.2697(2) 0.07571(18) 0.0390(6) Uani 1 1 d . . . . .
N2 N 0.2824(3) 0.4725(2) 0.09667(17) 0.0373(5) Uani 1 1 d . . . . .
N3 N 0.3899(3) 0.4849(2) 0.31791(17) 0.0361(5) Uani 1 1 d . . . . .
N4 N 0.2218(3) 0.2096(2) 0.28379(18) 0.0426(6) Uani 1 1 d . . . . .
C1 C 0.3919(3) 0.5717(3) 0.1104(2) 0.0443(7) Uani 1 1 d . . . . .
H1A H 0.4574 0.5946 0.1736 0.053 Uiso 1 1 calc R . . . .
C2 C 0.4135(4) 0.6421(3) 0.0367(3) 0.0468(8) Uani 1 1 d . . . . .
C3 C 0.5396(4) 0.7515(3) 0.0584(3) 0.0632(10) Uani 1 1 d . . . . .
H3A H 0.4995 0.8224 0.0818 0.095 Uiso 1 1 calc GR . . . .
H3B H 0.5708 0.7666 -0.0008 0.095 Uiso 1 1 calc GR . . . .
H3C H 0.6292 0.7354 0.1080 0.095 Uiso 1 1 calc GR . . . .
C4 C 0.3128(4) 0.6077(3) -0.0562(3) 0.0519(8) Uani 1 1 d . . . . .
H4A H 0.3218 0.6532 -0.1080 0.062 Uiso 1 1 calc R . . . .
C5 C 0.1997(4) 0.5063(3) -0.0723(2) 0.0493(8) Uani 1 1 d . . . . .
H5 H 0.1318 0.4831 -0.1348 0.059 Uiso 1 1 calc R . . . .
C6 C 0.1874(3) 0.4392(3) 0.0050(2) 0.0380(7) Uani 1 1 d . . . . .
C7 C 0.0722(3) 0.3270(3) -0.0054(2) 0.0380(7) Uani 1 1 d . . . . .
C8 C -0.0402(4) 0.2809(3) -0.0935(2) 0.0533(9) Uani 1 1 d . . . . .
H8 H -0.0447 0.3197 -0.1503 0.064 Uiso 1 1 calc R . . . .
C9 C -0.1444(4) 0.1769(3) -0.0949(3) 0.0573(9) Uani 1 1 d . . . . .
H9 H -0.2196 0.1453 -0.1532 0.069 Uiso 1 1 calc R . . . .
C10 C -0.1383(3) 0.1198(3) -0.0113(2) 0.0478(8) Uani 1 1 d . . . . .
C11 C -0.0213(3) 0.1699(3) 0.0721(2) 0.0438(7) Uani 1 1 d . . . . .
H11 H -0.0146 0.1318 0.1294 0.053 Uiso 1 1 calc R . . . .
C12 C -0.2512(4) 0.0083(3) -0.0059(3) 0.0631(10) Uani 1 1 d . . . . .
H12A H -0.3352 0.0342 0.0196 0.095 Uiso 1 1 calc GR . . . .
H12B H -0.1959 -0.0450 0.0370 0.095 Uiso 1 1 calc GR . . . .
H12C H -0.2943 -0.0351 -0.0707 0.095 Uiso 1 1 calc GR . . . .
C13 C 0.5452(3) 0.5111(3) 0.3493(2) 0.0428(7) Uani 1 1 d . . . . .
C14 C 0.6203(4) 0.6035(3) 0.4283(2) 0.0516(8) Uani 1 1 d . . . . .
H14 H 0.7299 0.6202 0.4487 0.062 Uiso 1 1 calc R . . . .
C15 C 0.5308(4) 0.6667(3) 0.4734(2) 0.0538(9) Uani 1 1 d . . . . .
H15 H 0.5797 0.7272 0.5254 0.065 Uiso 1 1 calc R . . . .
C16 C 0.3647(4) 0.6433(3) 0.4435(2) 0.0429(7) Uani 1 1 d . . . . .
C17 C 0.2636(4) 0.7017(3) 0.4888(2) 0.0568(9) Uani 1 1 d . . . . .
H17 H 0.3050 0.7625 0.5417 0.068 Uiso 1 1 calc R . . . .
C18 C 0.1037(4) 0.6691(3) 0.4550(3) 0.0642(10) Uani 1 1 d . . . . .
H18 H 0.0373 0.7060 0.4870 0.077 Uiso 1 1 calc R . . . .
C19 C 0.0383(4) 0.5814(3) 0.3732(3) 0.0587(9) Uani 1 1 d . . . . .
H19 H -0.0710 0.5637 0.3501 0.070 Uiso 1 1 calc R . . . .
C20 C 0.1315(3) 0.5207(3) 0.3262(2) 0.0406(7) Uani 1 1 d . . . . .
C21 C 0.2990(3) 0.5510(3) 0.3633(2) 0.0382(7) Uani 1 1 d . . . . .
C22 C 0.4581(4) 0.1746(3) 0.2394(2) 0.0459(8) Uani 1 1 d . . . . .
C23 C 0.5815(4) 0.1060(3) 0.2466(3) 0.0649(10) Uani 1 1 d . . . . .
H23 H 0.6623 0.1297 0.2174 0.078 Uiso 1 1 calc R . . . .
C24 C 0.5868(6) 0.0018(4) 0.2968(4) 0.0859(14) Uani 1 1 d . . . . .
H24 H 0.6706 -0.0433 0.2996 0.103 Uiso 1 1 calc R . . . .
C25 C 0.4724(6) -0.0359(4) 0.3419(3) 0.0881(15) Uani 1 1 d . . . . .
H25 H 0.4782 -0.1059 0.3748 0.106 Uiso 1 1 calc R . . . .
C26 C 0.3470(5) 0.0312(3) 0.3382(3) 0.0666(11) Uani 1 1 d . . . . .
C27 C 0.2219(6) 0.0024(4) 0.3837(3) 0.0867(14) Uani 1 1 d . . . . .
H27 H 0.2213 -0.0661 0.4184 0.104 Uiso 1 1 calc R . . . .
C28 C 0.1047(5) 0.0721(4) 0.3775(3) 0.0803(13) Uani 1 1 d . . . . .
H28 H 0.0227 0.0513 0.4064 0.096 Uiso 1 1 calc R . . . .
C29 C 0.1084(4) 0.1777(3) 0.3263(3) 0.0544(9) Uani 1 1 d . . . . .
C30 C 0.3393(4) 0.1366(3) 0.2880(2) 0.0472(8) Uani 1 1 d . . . . .

loop_
_atom_site_aniso_label
_atom_site_aniso_U_11
_atom_site_aniso_U_22
_atom_site_aniso_U_33
_atom_site_aniso_U_23
_atom_site_aniso_U_13
_atom_site_aniso_U_12
Ni1 0.0395(2) 0.0383(2) 0.0256(2) -0.00045(17) 0.00378(15) -0.00263(17)
O1 0.0435(12) 0.0645(16) 0.0555(16) -0.0078(13) 0.0091(11) -0.0025(11)
O2 0.0382(11) 0.0536(13) 0.0349(12) -0.0076(11) 0.0025(9) -0.0004(10)
O3 0.0505(12) 0.0464(12) 0.0394(13) 0.0019(11) 0.0120(10) 0.0056(10)
O4 0.0666(15) 0.0715(17) 0.0640(18) 0.0005(15) 0.0305(14) -0.0136(14)
N1 0.0407(13) 0.0404(13) 0.0304(13) -0.0026(11) 0.0032(10) 0.0003(11)
N2 0.0440(13) 0.0364(13) 0.0293(13) 0.0027(11) 0.0071(10) 0.0025(11)
N3 0.0361(12) 0.0388(13) 0.0276(13) 0.0005(11) 0.0014(10) -0.0012(11)
N4 0.0521(15) 0.0403(14) 0.0283(14) 0.0021(11) 0.0052(11) -0.0102(12)
C1 0.0468(17) 0.0400(16) 0.0444(19) 0.0048(15) 0.0093(14) 0.0037(14)
C2 0.0551(19) 0.0381(16) 0.057(2) 0.0111(16) 0.0272(17) 0.0138(15)
C3 0.072(2) 0.0477(19) 0.080(3) 0.016(2) 0.038(2) 0.0051(18)
C4 0.070(2) 0.054(2) 0.044(2) 0.0201(17) 0.0280(17) 0.0196(18)
C5 0.0570(19) 0.058(2) 0.0343(18) 0.0076(16) 0.0114(15) 0.0121(17)
C6 0.0432(16) 0.0442(16) 0.0287(15) 0.0048(13) 0.0097(12) 0.0136(14)
C7 0.0364(15) 0.0486(17) 0.0282(15) -0.0021(14) 0.0062(12) 0.0123(14)
C8 0.0535(19) 0.074(2) 0.0270(17) -0.0018(17) 0.0026(14) 0.0097(18)
C9 0.0444(18) 0.075(2) 0.039(2) -0.0195(18) -0.0036(15) 0.0004(18)
C10 0.0402(16) 0.0484(18) 0.048(2) -0.0149(16) 0.0059(14) 0.0033(15)
C11 0.0429(16) 0.0434(17) 0.0396(18) -0.0048(15) 0.0068(13) -0.0022(14)
C12 0.0470(18) 0.060(2) 0.070(3) -0.016(2) 0.0073(17) -0.0078(17)
C13 0.0424(16) 0.0472(17) 0.0338(17) 0.0058(15) 0.0026(13) 0.0001(14)
C14 0.0420(17) 0.055(2) 0.043(2) 0.0002(17) -0.0076(14) -0.0083(15)
C15 0.066(2) 0.0414(18) 0.0381(19) -0.0033(15) -0.0053(16) -0.0093(16)
C16 0.0598(19) 0.0336(15) 0.0280(16) 0.0013(13) 0.0019(14) -0.0009(14)
C17 0.089(3) 0.0394(18) 0.0363(19) -0.0096(15) 0.0116(18) 0.0026(18)
C18 0.075(2) 0.067(2) 0.052(2) -0.009(2) 0.025(2) 0.012(2)
C19 0.054(2) 0.066(2) 0.055(2) -0.008(2) 0.0169(17) 0.0068(18)
C20 0.0421(16) 0.0430(17) 0.0330(17) 0.0044(14) 0.0044(13) 0.0026(14)
C21 0.0479(16) 0.0347(15) 0.0276(15) 0.0024(13) 0.0049(12) -0.0004(13)
C22 0.0526(18) 0.0445(18) 0.0303(17) -0.0090(15) -0.0026(14) 0.0030(15)
C23 0.071(2) 0.060(2) 0.055(2) -0.008(2) -0.0008(19) 0.020(2)
C24 0.103(3) 0.061(3) 0.079(3) -0.003(2) -0.009(3) 0.033(3)
C25 0.123(4) 0.049(2) 0.073(3) 0.010(2) -0.013(3) 0.017(3)
C26 0.096(3) 0.047(2) 0.043(2) 0.0053(18) -0.003(2) -0.001(2)
C27 0.125(4) 0.065(3) 0.062(3) 0.026(2) 0.012(3) -0.013(3)
C28 0.100(3) 0.073(3) 0.063(3) 0.018(2) 0.025(2) -0.026(3)
C29 0.061(2) 0.054(2) 0.042(2) 0.0015(17) 0.0112(16) -0.0132(18)
C30 0.063(2) 0.0378(16) 0.0279(16) -0.0026(14) -0.0057(14) -0.0025(15)

loop_
_atom_type_symbol
_atom_type_description
_atom_type_scat_dispersion_real
_atom_type_scat_dispersion_imag
_atom_type_scat_source
C C 0.0030 0.0020 'International Tables Vol C Tables 4.2.6.8 and 6.1.1.4'
H H 0.0000 0.0000 'International Tables Vol C Tables 4.2.6.8 and 6.1.1.4'
N N 0.0060 0.0030 'International Tables Vol C Tables 4.2.6.8 and 6.1.1.4'
Ni Ni 0.3390 1.1120 'International Tables Vol C Tables 4.2.6.8 and 6.1.1.4'
O O 0.0110 0.0060 'International Tables Vol C Tables 4.2.6.8 and 6.1.1.4'

loop_
_geom_angle_atom_site_label_1
_geom_angle_atom_site_label_2
_geom_angle_atom_site_label_3
_geom_angle
_geom_angle_site_symmetry_1
_geom_angle_site_symmetry_3
_geom_angle_publ_flag
O2 Ni1 O3 166.41(8) . . ?
O2 Ni1 N1 89.85(8) . . ?
O2 Ni1 N2 99.67(8) . . ?
O2 Ni1 N3 80.51(8) . . ?
O2 Ni1 N4 90.14(9) . . ?
O3 Ni1 N1 100.11(9) . . ?
O3 Ni1 N2 91.52(9) . . ?
O3 Ni1 N3 91.45(9) . . ?
O3 Ni1 N4 80.19(9) . . ?
N2 Ni1 N1 77.74(9) . . ?
N3 Ni1 N1 164.84(9) . . ?
N3 Ni1 N2 92.29(9) . . ?
N4 Ni1 N1 93.03(9) . . ?
N4 Ni1 N2 166.41(10) . . ?
N4 Ni1 N3 98.62(9) . . ?
C13 O1 H1 109.5 . . ?
C20 O2 Ni1 113.01(17) . . ?
C22 O3 Ni1 112.96(19) . . ?
C29 O4 H4 109.5 . . ?
C7 N1 Ni1 115.58(19) . . ?
C7 N1 C11 118.5(3) . . ?
C11 N1 Ni1 125.6(2) . . ?
C1 N2 Ni1 126.0(2) . . ?
C1 N2 C6 117.9(3) . . ?
C6 N2 Ni1 115.96(19) . . ?
C13 N3 Ni1 130.0(2) . . ?
C13 N3 C21 118.4(3) . . ?
C21 N3 Ni1 111.59(17) . . ?
C29 N4 Ni1 129.4(2) . . ?
C29 N4 C30 118.7(3) . . ?
C30 N4 Ni1 111.84(19) . . ?
N2 C1 H1A 117.9 . . ?
N2 C1 C2 124.2(3) . . ?
C2 C1 H1A 117.9 . . ?
C1 C2 C3 120.7(3) . . ?
C1 C2 C4 116.9(3) . . ?
C4 C2 C3 122.4(3) . . ?
C2 C3 H3A 109.5 . . ?
C2 C3 H3B 109.5 . . ?
C2 C3 H3C 109.5 . . ?
H3A C3 H3B 109.5 . . ?
H3A C3 H3C 109.5 . . ?
H3B C3 H3C 109.5 . . ?
C2 C4 H4A 119.9 . . ?
C5 C4 C2 120.1(3) . . ?
C5 C4 H4A 119.9 . . ?
C4 C5 H5 120.2 . . ?
C4 C5 C6 119.5(3) . . ?
C6 C5 H5 120.2 . . ?
N2 C6 C5 121.4(3) . . ?
N2 C6 C7 115.0(3) . . ?
C5 C6 C7 123.6(3) . . ?
N1 C7 C6 115.6(2) . . ?
N1 C7 C8 120.9(3) . . ?
C8 C7 C6 123.5(3) . . ?
C7 C8 H8 120.5 . . ?
C9 C8 C7 119.0(3) . . ?
C9 C8 H8 120.5 . . ?
C8 C9 H9 119.7 . . ?
C10 C9 C8 120.6(3) . . ?
C10 C9 H9 119.7 . . ?
C9 C10 C11 116.7(3) . . ?
C9 C10 C12 123.9(3) . . ?
C11 C10 C12 119.4(3) . . ?
N1 C11 C10 124.2(3) . . ?
N1 C11 H11 117.9 . . ?
C10 C11 H11 117.9 . . ?
C10 C12 H12A 109.5 . . ?
C10 C12 H12B 109.5 . . ?
C10 C12 H12C 109.5 . . ?
H12A C12 H12B 109.5 . . ?
H12A C12 H12C 109.5 . . ?
H12B C12 H12C 109.5 . . ?
O1 C13 C14 118.4(3) . . ?
N3 C13 O1 119.2(3) . . ?
N3 C13 C14 122.3(3) . . ?
C13 C14 H14 120.5 . . ?
C15 C14 C13 119.0(3) . . ?
C15 C14 H14 120.5 . . ?
C14 C15 H15 119.3 . . ?
C14 C15 C16 121.5(3) . . ?
C16 C15 H15 119.3 . . ?
C15 C16 C21 116.0(3) . . ?
C17 C16 C15 124.9(3) . . ?
C17 C16 C21 119.0(3) . . ?
C16 C17 H17 120.1 . . ?
C18 C17 C16 119.9(3) . . ?
C18 C17 H17 120.1 . . ?
C17 C18 H18 119.4 . . ?
C17 C18 C19 121.1(3) . . ?
C19 C18 H18 119.4 . . ?
C18 C19 H19 119.2 . . ?
C20 C19 C18 121.5(3) . . ?
C20 C19 H19 119.2 . . ?
O2 C20 C19 124.0(3) . . ?
O2 C20 C21 118.4(3) . . ?
C19 C20 C21 117.6(3) . . ?
N3 C21 C16 122.8(3) . . ?
N3 C21 C20 116.5(3) . . ?
C16 C21 C20 120.7(3) . . ?
O3 C22 C23 124.0(3) . . ?
O3 C22 C30 118.6(3) . . ?
C23 C22 C30 117.4(3) . . ?
C22 C23 H23 119.5 . . ?
C22 C23 C24 121.1(4) . . ?
C24 C23 H23 119.5 . . ?
C23 C24 H24 119.1 . . ?
C25 C24 C23 121.7(4) . . ?
C25 C24 H24 119.1 . . ?
C24 C25 H25 120.3 . . ?
C24 C25 C26 119.5(4) . . ?
C26 C25 H25 120.3 . . ?
C25 C26 C27 124.7(4) . . ?
C25 C26 C30 119.8(4) . . ?
C30 C26 C27 115.5(4) . . ?
C26 C27 H27 119.3 . . ?
C28 C27 C26 121.4(4) . . ?
C28 C27 H27 119.3 . . ?
C27 C28 H28 120.5 . . ?
C27 C28 C29 118.9(4) . . ?
C29 C28 H28 120.5 . . ?
O4 C29 N4 120.2(3) . . ?
O4 C29 C28 117.5(3) . . ?
N4 C29 C28 122.3(4) . . ?
N4 C30 C22 116.4(3) . . ?
N4 C30 C26 123.1(3) . . ?
C26 C30 C22 120.5(3) . . ?

loop_
_geom_bond_atom_site_label_1
_geom_bond_atom_site_label_2
_geom_bond_distance
_geom_bond_site_symmetry_2
_geom_bond_publ_flag
Ni1 O2 2.0595(19) . ?
Ni1 O3 2.069(2) . ?
Ni1 N1 2.103(2) . ?
Ni1 N2 2.086(2) . ?
Ni1 N3 2.085(2) . ?
Ni1 N4 2.084(2) . ?
O1 H1 0.8200 . ?
O1 C13 1.327(3) . ?
O2 C20 1.333(3) . ?
O3 C22 1.326(3) . ?
O4 H4 0.8200 . ?
O4 C29 1.316(4) . ?
N1 C7 1.337(4) . ?
N1 C11 1.338(3) . ?
N2 C1 1.340(3) . ?
N2 C6 1.349(3) . ?
N3 C13 1.321(3) . ?
N3 C21 1.375(4) . ?
N4 C29 1.317(4) . ?
N4 C30 1.374(4) . ?
C1 H1A 0.9300 . ?
C1 C2 1.380(4) . ?
C2 C3 1.499(4) . ?
C2 C4 1.383(5) . ?
C3 H3A 0.9600 . ?
C3 H3B 0.9600 . ?
C3 H3C 0.9600 . ?
C4 H4A 0.9300 . ?
C4 C5 1.373(4) . ?
C5 H5 0.9300 . ?
C5 C6 1.381(4) . ?
C6 C7 1.480(4) . ?
C7 C8 1.397(4) . ?
C8 H8 0.9300 . ?
C8 C9 1.379(4) . ?
C9 H9 0.9300 . ?
C9 C10 1.370(5) . ?
C10 C11 1.383(4) . ?
C10 C12 1.509(4) . ?
C11 H11 0.9300 . ?
C12 H12A 0.9600 . ?
C12 H12B 0.9600 . ?
C12 H12C 0.9600 . ?
C13 C14 1.417(4) . ?
C14 H14 0.9300 . ?
C14 C15 1.345(4) . ?
C15 H15 0.9300 . ?
C15 C16 1.408(4) . ?
C16 C17 1.400(4) . ?
C16 C21 1.413(4) . ?
C17 H17 0.9300 . ?
C17 C18 1.368(5) . ?
C18 H18 0.9300 . ?
C18 C19 1.399(5) . ?
C19 H19 0.9300 . ?
C19 C20 1.372(4) . ?
C20 C21 1.430(4) . ?
C22 C23 1.381(4) . ?
C22 C30 1.429(4) . ?
C23 H23 0.9300 . ?
C23 C24 1.393(5) . ?
C24 H24 0.9300 . ?
C24 C25 1.363(6) . ?
C25 H25 0.9300 . ?
C25 C26 1.391(5) . ?
C26 C27 1.425(6) . ?
C26 C30 1.405(4) . ?
C27 H27 0.9300 . ?
C27 C28 1.345(6) . ?
C28 H28 0.9300 . ?
C28 C29 1.416(5) . ?
